data_4323484
loop_
_publ_author_name
'Jaap W. van Hal'
'Lawrence B. Alemany'
'Kenton H. Whitmire'

_publ_contact_author
; 
Dr. Kenton. H. Whitmire
Chemistry Department MS 60
Rice University
6100 Main Street
Houston TX 77005-1892
U.S.A.
;
_publ_contact_author_email whitmir@rice.edu
_publ_contact_author_fax (1)-713-737-5652
_publ_contact_author_phone (1)-713-737-5650
_publ_section_title
;
 Solution Dynamics of Thallium-Metal Carbonyl Compounds Using 205Tl NMR
 Spectroscopy
;
_journal_name_full 'Inorganic Chemistry'
_journal_page_first 3152
_journal_page_last 3159
_journal_paper_doi 10.1021/ic961203k
_journal_volume 36
_journal_year 1997
_chemical_formula_moiety
;
(C10 H16 N +)3, (C12 Fe3 O12 Tl 3-)
;
_chemical_formula_structural
;
(((C7H7)N(CH3)3)3) (Tl(Fe(CO)4)3)
;
_chemical_formula_sum 'C42 H48 Fe3 N3 O12 Tl'
_chemical_formula_weight 1158.75
_chemical_name_systematic
; 
Tris Benzyltrimethyl ammonium thallium tris Iron Tetracarbonylate
;
_space_group_IT_number 176
_symmetry_cell_setting hexagonal
_symmetry_space_group_name_Hall '-P 6c'
_symmetry_space_group_name_H-M 'P 63/m'
_atom_sites_solution_hydrogens geom
_atom_sites_solution_primary direct
_atom_sites_solution_secondary difmap
_audit_creation_method SHELXL
_cell_angle_alpha 90.00
_cell_angle_beta 90.00
_cell_angle_gamma 120.00
_cell_formula_units_Z 2
_cell_length_a 18.290(3)
_cell_length_b 18.290(3)
_cell_length_c 8.479(2)
_cell_measurement_reflns_used 25
_cell_measurement_temperature 293(2)
_cell_measurement_theta_max 8
_cell_measurement_theta_min 4
_cell_volume 2456.4(8)
_computing_cell_refinement 'TEXSAN 5.0'
_computing_data_collection 'TEXSAN 5.0'
_computing_data_reduction 'TEXSAN 5.0'
_computing_molecular_graphics SHELXTL-PLUS
_computing_publication_material SHELXL-93
_computing_structure_refinement 'SHELXL-93 (Sheldrick, 1993)'
_computing_structure_solution 'SHELXS-86 (Sheldrick, 1990)'
_diffrn_ambient_temperature 293(2)
_diffrn_measurement_device 'RIGAKU AFC5S'
_diffrn_measurement_method \w-scans
_diffrn_radiation_monochromator graphite
_diffrn_radiation_source 'normal-focus sealed tube'
_diffrn_radiation_type MoK\a
_diffrn_radiation_wavelength 0.71073
_diffrn_reflns_av_R_equivalents 0.0314
_diffrn_reflns_av_sigmaI/netI 0.0449
_diffrn_reflns_limit_h_max 15
_diffrn_reflns_limit_h_min -15
_diffrn_reflns_limit_k_max 15
_diffrn_reflns_limit_k_min -15
_diffrn_reflns_limit_l_max 8
_diffrn_reflns_limit_l_min -8
_diffrn_reflns_number 1878
_diffrn_reflns_theta_max 20.00
_diffrn_reflns_theta_min 2.23
_diffrn_standards_decay_% 0
_diffrn_standards_interval_count 150
_diffrn_standards_number 3
_exptl_absorpt_coefficient_mu 4.196
_exptl_absorpt_correction_type none
_exptl_crystal_colour yellow
_exptl_crystal_density_diffrn 1.567
_exptl_crystal_description needle
_exptl_crystal_F_000 1152
_exptl_crystal_size_max .5
_exptl_crystal_size_mid .2
_exptl_crystal_size_min .2
_refine_diff_density_max 0.557
_refine_diff_density_min -0.333
_refine_diff_density_rms 0.052
_refine_ls_extinction_method none
_refine_ls_goodness_of_fit_all 1.009
_refine_ls_goodness_of_fit_obs 1.039
_refine_ls_hydrogen_treatment refU
_refine_ls_matrix_type full
_refine_ls_number_parameters 155
_refine_ls_number_reflns 837
_refine_ls_number_restraints 37
_refine_ls_restrained_S_all 1.049
_refine_ls_restrained_S_obs 1.085
_refine_ls_R_factor_all 0.0368
_refine_ls_R_factor_obs 0.0235
_refine_ls_shift/esd_max -0.003
_refine_ls_shift/esd_mean 0.000
_refine_ls_structure_factor_coef Fsqd
_refine_ls_weighting_details 'w=1/[\s^2^(Fo^2^)+(0.0207P)^2^+0.0000P] where P=(Fo^2^+2Fc^2^)/3'
_refine_ls_weighting_scheme calc
_refine_ls_wR_factor_all 0.0533
_refine_ls_wR_factor_obs 0.0494
_reflns_number_observed 708
_reflns_number_total 837
_reflns_observed_criterion >2sigma(I)
_cod_data_source_file ic961203k_4.cif
_cod_data_source_block tlfe3cen
_cod_depositor_comments
;
The following automatic conversions were performed:

'_refine_ls_weighting_scheme' value 'calc
w=1/[\s^2^(Fo^2^)+(0.0207P)^2^+0.0000P] where P=(Fo^2^+2Fc^2^)/3' was
changed to 'calc'. New tag '_refine_ls_weighting_details' was
created. The value of the new tag was set to
'w=1/[\s^2^(Fo^2^)+(0.0207P)^2^+0.0000P] where P=(Fo^2^+2Fc^2^)/3'.

Automatic conversion script
Id: cif_fix_values 3143 2015-03-26 13:38:13Z robertas 
;
_cod_database_code 4323484

loop_
_symmetry_equiv_pos_as_xyz
'x, y, z'
'-y, x-y, z'
'-x+y, -x, z'
'-x, -y, z+1/2'
'y, -x+y, z+1/2'
'x-y, x, z+1/2'
'-x, -y, -z'
'y, -x+y, -z'
'x-y, x, -z'
'x, y, -z-1/2'
'-y, x-y, -z-1/2'
'-x+y, -x, -z-1/2'

loop_
_atom_site_aniso_label
_atom_site_aniso_U_11
_atom_site_aniso_U_22
_atom_site_aniso_U_33
_atom_site_aniso_U_23
_atom_site_aniso_U_13
_atom_site_aniso_U_12
Tl1 0.0465(3) 0.0465(3) 0.0744(5) 0.000 0.000 0.02324(14)
Fe1 0.0459(8) 0.0456(8) 0.0779(10) 0.000 0.000 0.0208(6)
C11 0.064(4) 0.060(5) 0.095(6) 0.005(4) 0.009(4) 0.022(4)
O11 0.129(4) 0.088(4) 0.094(4) -0.021(3) 0.016(4) 0.035(3)
C12 0.065(7) 0.063(7) 0.142(10) 0.000 0.000 0.038(6)
O12 0.051(5) 0.090(6) 0.291(12) 0.000 0.000 0.030(4)
C13 0.038(5) 0.069(7) 0.086(7) 0.000 0.000 0.027(5)
O13 0.076(4) 0.059(4) 0.141(7) 0.000 0.000 0.038(4)
N1 0.053(6) 0.069(6) 0.077(9) -0.037(20) -0.003(22) 0.033(5)
C10 0.113(16) 0.120(15) 0.086(14) 0.011(13) -0.010(12) 0.067(14)
C9 0.098(9) 0.083(8) 0.135(17) -0.046(26) -0.050(27) 0.061(7)
C8 0.065(9) 0.094(10) 0.108(12) -0.010(9) -0.002(9) 0.032(8)
C7 0.070(10) 0.092(12) 0.087(12) -0.017(10) -0.004(11) 0.033(10)
C5 0.080(8) 0.104(10) 0.296(30) -0.103(14) -0.060(15) 0.039(9)
C4 0.059(8) 0.119(11) 0.147(22) -0.021(13) -0.014(10) 0.011(10)
C3 0.064(7) 0.158(11) 0.041(28) -0.017(14) -0.009(11) 0.054(8)
C2 0.070(7) 0.100(9) 0.125(20) -0.031(10) -0.007(10) 0.042(7)
C1 0.066(7) 0.066(7) 0.340(32) 0.018(31) -0.089(27) 0.030(7)
C6 0.077(7) 0.087(8) 0.157(40) -0.039(15) -0.052(16) 0.048(7)

loop_
_atom_site_label
_atom_site_type_symbol
_atom_site_fract_x
_atom_site_fract_y
_atom_site_fract_z
_atom_site_U_iso_or_equiv
_atom_site_thermal_displace_type
_atom_site_occupancy
_atom_site_calc_flag
_atom_site_refinement_flags
_atom_site_disorder_group
Tl1 Tl 0.6667 0.3333 0.2500 0.0558(3) Uani 1 d S .
Fe1 Fe 0.49721(7) 0.26127(7) 0.2500 0.0574(4) Uani 1 d S .
C11 C 0.5179(4) 0.3214(4) 0.4247(10) 0.077(2) Uani 1 d . .
O11 O 0.5257(3) 0.3596(3) 0.5382(7) 0.112(2) Uani 1 d . .
C12 C 0.3895(7) 0.2147(6) 0.2500 0.087(3) Uani 1 d S .
O12 O 0.3160(5) 0.1829(4) 0.2500 0.146(4) Uani 1 d S .
C13 C 0.4954(5) 0.1656(6) 0.2500 0.064(3) Uani 1 d S .
O13 O 0.4897(4) 0.0980(4) 0.2500 0.090(2) Uani 1 d S .
N1 N 0.6716(5) 0.5849(5) 0.7566(29) 0.065(3) Uani 0.50 d PD -1
C10 C 0.6685(10) 0.6190(11) 0.5982(18) 0.102(5) Uani 0.50 d PD -1
H10A H 0.6545(10) 0.6627(11) 0.6102(18) 0.090(10) Uiso 0.50 calc PR -1
H10B H 0.6264(10) 0.5744(11) 0.5345(18) 0.090(10) Uiso 0.50 calc PR -1
H10C H 0.7226(10) 0.6417(11) 0.5480(18) 0.090(10) Uiso 0.50 calc PR -1
C9 C 0.6933(6) 0.5170(6) 0.7384(44) 0.099(6) Uani 0.50 d PD -1
H9A H 0.6523(6) 0.4733(6) 0.6719(44) 0.090(10) Uiso 0.50 calc PR -1
H9B H 0.6934(6) 0.4940(6) 0.8400(44) 0.090(10) Uiso 0.50 calc PR -1
H9C H 0.7482(6) 0.5401(6) 0.6915(44) 0.090(10) Uiso 0.50 calc PR -1
C8 C 0.5861(7) 0.5483(8) 0.8313(15) 0.092(5) Uani 0.50 d PD -1
H8A H 0.5716(7) 0.5917(8) 0.8438(15) 0.090(10) Uiso 0.50 calc PR -1
H8B H 0.5869(7) 0.5254(8) 0.9327(15) 0.090(10) Uiso 0.50 calc PR -1
H8C H 0.5449(7) 0.5043(8) 0.7652(15) 0.090(10) Uiso 0.50 calc PR -1
C7 C 0.7338(7) 0.6547(8) 0.8597(19) 0.086(5) Uani 0.50 d PD -1
H7A H 0.7460(7) 0.6325(8) 0.9538(19) 0.090(10) Uiso 0.50 calc PR -1
H7B H 0.7130(7) 0.6921(8) 0.8905(19) 0.090(10) Uiso 0.50 calc PR -1
C5 C 0.9241(10) 0.8312(10) 0.8381(22) 0.163(10) Uani 0.50 d PGDU -1
H5A H 0.9393(10) 0.8832(10) 0.8831(22) 0.090(10) Uiso 0.50 calc PR -1
C4 C 0.9827(9) 0.8073(10) 0.8204(20) 0.123(7) Uani 0.50 d PDU -1
H4A H 1.0352(9) 0.8373(10) 0.8689(20) 0.090(10) Uiso 0.50 calc PR -1
C3 C 0.9612(9) 0.7316(10) 0.7213(40) 0.088(8) Uani 0.50 d PDU -1
H3A H 1.0022(9) 0.7204(10) 0.6829(40) 0.090(10) Uiso 0.50 calc PR -1
C2 C 0.8805(8) 0.6822(9) 0.6921(16) 0.098(6) Uani 0.50 d PDU -1
H2A H 0.8620(8) 0.6313(9) 0.6395(16) 0.090(10) Uiso 0.50 calc PR -1
C1 C 0.8222(7) 0.7064(8) 0.7404(51) 0.158(10) Uani 0.50 d PDU -1
C6 C 0.8448(8) 0.7804(9) 0.7914(37) 0.104(13) Uani 0.50 d PDU -1
H5A H 0.8059(8) 0.7990(9) 0.7960(37) 0.090(10) Uiso 0.50 calc PR -1

loop_
_atom_type_symbol
_atom_type_description
_atom_type_scat_dispersion_real
_atom_type_scat_dispersion_imag
_atom_type_scat_source
C C 0.0033 0.0016 'International Tables Vol C Tables 4.2.6.8 and 6.1.1.4'
H H 0.0000 0.0000 'International Tables Vol C Tables 4.2.6.8 and 6.1.1.4'
N N 0.0061 0.0033 'International Tables Vol C Tables 4.2.6.8 and 6.1.1.4'
O O 0.0106 0.0060 'International Tables Vol C Tables 4.2.6.8 and 6.1.1.4'
Fe Fe 0.3463 0.8444 'International Tables Vol C Tables 4.2.6.8 and 6.1.1.4'
Tl Tl -2.8358 9.6688 'International Tables Vol C Tables 4.2.6.8 and 6.1.1.4'

loop_
_geom_angle_atom_site_label_1
_geom_angle_atom_site_label_2
_geom_angle_atom_site_label_3
_geom_angle
_geom_angle_site_symmetry_1
_geom_angle_site_symmetry_3
_geom_angle_publ_flag
Fe1 Tl1 Fe1 120.0 2_655 3_665 y
Fe1 Tl1 Fe1 120.0 2_655 . y
Fe1 Tl1 Fe1 120.0 3_665 . y
C12 Fe1 C13 93.5(4) . . ?
C12 Fe1 C11 98.3(3) . . ?
C13 Fe1 C11 121.2(2) . . ?
C12 Fe1 C11 98.3(3) . 10_556 ?
C13 Fe1 C11 121.2(2) . 10_556 ?
C11 Fe1 C11 113.7(4) . 10_556 ?
C12 Fe1 Tl1 179.5(3) . . ?
C13 Fe1 Tl1 86.0(3) . . ?
C11 Fe1 Tl1 81.9(2) . . ?
C11 Fe1 Tl1 81.9(2) 10_556 . ?
O11 C11 Fe1 175.2(7) . . ?
O12 C12 Fe1 180.0(12) . . ?
O13 C13 Fe1 176.6(7) . . ?
C9 N1 C7 111.5(11) . . ?
C9 N1 C10 109.6(16) . . ?
C7 N1 C10 110.0(10) . . ?
C9 N1 C8 108.9(10) . . ?
C7 N1 C8 108.2(13) . . ?
C10 N1 C8 108.5(11) . . ?
N1 C7 C1 103.2(14) . . ?
C6 C5 C4 120.3(15) . . ?
C5 C4 C3 118.6(14) . . ?
C2 C3 C4 115.4(16) . . ?
C3 C2 C1 119.8(15) . . ?
C6 C1 C2 122.6(12) . . ?
C6 C1 C7 95.7(23) . . ?
C2 C1 C7 130.3(13) . . ?
C1 C6 C5 120.0(13) . . ?

loop_
_geom_bond_atom_site_label_1
_geom_bond_atom_site_label_2
_geom_bond_distance
_geom_bond_site_symmetry_2
_geom_bond_publ_flag
Tl1 Fe1 2.6940(12) 2_655 y
Tl1 Fe1 2.6940(12) 3_665 y
Tl1 Fe1 2.6940(12) . y
Fe1 C12 1.711(11) . ?
Fe1 C13 1.734(10) . ?
Fe1 C11 1.769(9) . ?
Fe1 C11 1.769(9) 10_556 ?
C11 O11 1.155(8) . ?
C12 O12 1.168(10) . ?
C13 O13 1.188(9) . ?
N1 C9 1.489(10) . ?
N1 C7 1.495(15) . ?
N1 C10 1.49(2) . ?
N1 C8 1.499(13) . ?
C7 C1 1.73(3) . ?
C5 C6 1.33(2) . ?
C5 C4 1.35(2) . ?
C4 C3 1.49(3) . ?
C3 C2 1.31(2) . ?
C2 C1 1.40(2) . ?
C1 C6 1.28(2) . ?
